data_7243830
loop_
_publ_author_name
'Xiao, Cheng-Quan'
'Yi, Wen-Hai'
'Hu, Jun-Jie'
'Liu, Sui-Jun'
'Wen, He-Rui'

_publ_section_title
;
 Stable hydrogen-bonded organic frameworks for selective fluorescence
 detection of Al3+ and Fe3+ ions
;
_journal_issue 47
_journal_name_full CrystEngComm
_journal_page_first 8334
_journal_page_last 8342
_journal_paper_doi 10.1039/D1CE01182K
_journal_volume 23
_journal_year 2021
_chemical_formula_sum 'C43 H34 N2 O9.56'
_chemical_formula_weight 731.68
_space_group_crystal_system monoclinic
_space_group_IT_number 14
_space_group_name_Hall '-P 2ybc'
_space_group_name_H-M_alt 'P 1 21/c 1'
_atom_sites_solution_hydrogens geom
_audit_creation_method SHELXL-2017/1
_audit_update_record
;
2020-07-12 deposited with the CCDC.	2021-10-28 downloaded from the CCDC.
;
_cell_angle_alpha 90
_cell_angle_beta 94.133(4)
_cell_angle_gamma 90
_cell_formula_units_Z 4
_cell_length_a 11.6758(5)
_cell_length_b 9.9495(5)
_cell_length_c 31.6357(12)
_cell_measurement_reflns_used 3606
_cell_measurement_temperature 293(2)
_cell_measurement_theta_max 25.1690
_cell_measurement_theta_min 3.8010
_cell_volume 3665.5(3)
_computing_structure_refinement 'SHELXL-2017/1 (Sheldrick, 2017)'
_computing_structure_solution 'SHELXT 2014/5 (Sheldrick, 2014)'
_diffrn_ambient_temperature 293(2)
_diffrn_measured_fraction_theta_full 0.998
_diffrn_measured_fraction_theta_max 0.998
_diffrn_measurement_device_type 'SuperNova, Single source at offset/far, EosS2'
_diffrn_radiation_type MoK\a
_diffrn_radiation_wavelength 0.71073
_diffrn_reflns_av_R_equivalents 0.0516
_diffrn_reflns_av_unetI/netI 0.1372
_diffrn_reflns_Laue_measured_fraction_full 0.998
_diffrn_reflns_Laue_measured_fraction_max 0.998
_diffrn_reflns_limit_h_max 13
_diffrn_reflns_limit_h_min -12
_diffrn_reflns_limit_k_max 10
_diffrn_reflns_limit_k_min -11
_diffrn_reflns_limit_l_max 37
_diffrn_reflns_limit_l_min -27
_diffrn_reflns_number 14723
_diffrn_reflns_point_group_measured_fraction_full 0.998
_diffrn_reflns_point_group_measured_fraction_max 0.998
_diffrn_reflns_theta_full 25.009
_diffrn_reflns_theta_max 25.009
_diffrn_reflns_theta_min 3.243
_exptl_absorpt_coefficient_mu 0.094
_exptl_crystal_colour yellow
_exptl_crystal_density_diffrn 1.326
_exptl_crystal_description block
_exptl_crystal_F_000 1530
_exptl_crystal_size_max 0.22
_exptl_crystal_size_mid 0.21
_exptl_crystal_size_min 0.20
_refine_diff_density_max 0.344
_refine_diff_density_min -0.264
_refine_diff_density_rms 0.044
_refine_ls_extinction_method none
_refine_ls_goodness_of_fit_ref 0.961
_refine_ls_hydrogen_treatment mixed
_refine_ls_matrix_type full
_refine_ls_number_parameters 505
_refine_ls_number_reflns 6440
_refine_ls_number_restraints 5
_refine_ls_restrained_S_all 12.909
_refine_ls_R_factor_all 0.1693
_refine_ls_R_factor_gt 0.0724
_refine_ls_shift/su_max 0.001
_refine_ls_shift/su_mean 0.000
_refine_ls_structure_factor_coef Fsqd
_refine_ls_weighting_details 'w=1/[\s^2^(Fo^2^)+(0.0479P)^2^] where P=(Fo^2^+2Fc^2^)/3'
_refine_ls_weighting_scheme calc
_refine_ls_wR_factor_gt 0.1359
_refine_ls_wR_factor_ref 0.1752
_reflns_Friedel_coverage 0.000
_reflns_number_gt 2779
_reflns_number_total 6440
_reflns_threshold_expression 'I > 2\s(I)'
_cod_data_source_file d1ce01182k2.cif
_cod_data_source_block 2
_cod_depositor_comments 'Adding full bibliography for 7243830--7243833.cif.'
_cod_original_sg_symbol_H-M 'P 21/c'
_cod_database_code 7243830
_shelx_shelxl_version_number 2017/1
_shelx_space_group_comment
;
The symmetry employed for this shelxl refinement is uniquely defined
by the following loop, which should always be used as a source of
symmetry information in preference to the above space-group names.
They are only intended as comments.
;

loop_
_space_group_symop_operation_xyz
'x, y, z'
'-x, y+1/2, -z+1/2'
'-x, -y, -z'
'x, -y-1/2, z-1/2'

loop_
_atom_site_label
_atom_site_type_symbol
_atom_site_fract_x
_atom_site_fract_y
_atom_site_fract_z
_atom_site_U_iso_or_equiv
_atom_site_adp_type
_atom_site_occupancy
_atom_site_site_symmetry_order
_atom_site_calc_flag
_atom_site_refinement_flags_posn
_atom_site_refinement_flags_adp
_atom_site_refinement_flags_occupancy
_atom_site_disorder_assembly
_atom_site_disorder_group
O1 O 0.7207(4) 0.4346(5) 0.52186(10) 0.139(2) Uani 1 1 d D . . . .
C1 C 0.8040(3) 0.4145(4) 0.67852(10) 0.0352(10) Uani 1 1 d . . . . .
N1 N 0.0803(3) 0.0887(5) 0.60101(10) 0.0615(11) Uani 1 1 d . . . . .
O2 O 0.7745(4) 0.6422(4) 0.53658(11) 0.0895(13) Uani 1 1 d . U . . .
H2 H 0.735128 0.659292 0.514723 0.26(5) Uiso 1 1 calc R . . . .
C2 C 0.4570(8) 0.4081(18) 0.5567(3) 0.314(10) Uani 1 1 d . . . . .
H2A H 0.452623 0.482428 0.575847 0.470 Uiso 1 1 calc R U . . .
H2B H 0.491837 0.437096 0.531680 0.470 Uiso 1 1 calc R U . . .
H2C H 0.502544 0.337775 0.570231 0.470 Uiso 1 1 calc R U . . .
N2 N -0.5568(3) 0.0371(5) 0.40529(11) 0.0725(13) Uani 1 1 d . . . . .
O3 O 0.2624(2) 0.3345(4) 0.62468(9) 0.0694(10) Uani 1 1 d . . . . .
C006 C 0.6148(3) 0.3093(5) 0.72455(10) 0.0371(10) Uani 1 1 d . . . . .
O6 O 0.9118(3) 0.0532(5) 0.92371(11) 0.1074(15) Uani 1 1 d D U . . .
H6 H 0.928084 0.060133 0.949262 0.49(10) Uiso 1 1 calc R . . . .
O5 O 0.7411(4) 0.1308(5) 0.93984(9) 0.1258(17) Uani 1 1 d D U . . .
O4 O 0.2409(2) 0.1436(4) 0.65965(9) 0.0727(11) Uani 1 1 d . . . . .
H4 H 0.187640 0.133080 0.641611 0.109 Uiso 1 1 calc R U . . .
C007 C 0.9373(3) 0.3962(4) 0.74521(10) 0.0341(10) Uani 1 1 d . . . . .
O7 O 1.2625(2) 0.4735(4) 0.85031(10) 0.0807(11) Uani 1 1 d . . . . .
H7 H 1.323896 0.464505 0.864306 0.121 Uiso 1 1 calc R U . . .
O8 O 1.3489(3) 0.3549(4) 0.80287(10) 0.0962(14) Uani 1 1 d . . . . .
C00A C 0.8198(3) 0.3754(4) 0.72388(10) 0.0364(10) Uani 1 1 d . . . . .
O9 O 0.9804(8) -0.0502(8) 0.9968(3) 0.098(4) Uani 0.560(8) 1 d D . . . .
C00B C 0.3999(3) 0.2773(5) 0.68120(10) 0.0412(11) Uani 1 1 d . . . . .
C00C C 1.1525(3) 0.4144(5) 0.78886(11) 0.0454(11) Uani 1 1 d . . . . .
C00D C 0.2924(3) 0.2576(5) 0.65301(12) 0.0475(12) Uani 1 1 d . . . . .
C00E C 0.7343(3) 0.3208(4) 0.74476(10) 0.0366(10) Uani 1 1 d . . . . .
C00F C 0.4526(3) 0.4021(5) 0.68232(10) 0.0426(11) Uani 1 1 d . . . . .
H00F H 0.416733 0.474410 0.668220 0.051 Uiso 1 1 calc R U . . .
C00G C 0.7535(3) 0.2609(4) 0.78780(10) 0.0363(10) Uani 1 1 d . . . . .
C00H C 0.9517(3) 0.4697(5) 0.78229(11) 0.0462(12) Uani 1 1 d . . . . .
H00H H 0.889427 0.513941 0.792671 0.055 Uiso 1 1 calc R U . . .
C00I C 0.8448(3) 0.1756(5) 0.79831(10) 0.0452(11) Uani 1 1 d . . . . .
H00I H 0.893973 0.152199 0.777637 0.054 Uiso 1 1 calc R U . . .
C00K C 0.8276(3) 0.5433(5) 0.66551(11) 0.0499(12) Uani 1 1 d . . . . .
H00K H 0.855375 0.606216 0.685445 0.060 Uiso 1 1 calc R U . . .
C00L C 0.6772(3) 0.2888(4) 0.81875(10) 0.0465(11) Uani 1 1 d . . . . .
H00L H 0.612477 0.341101 0.812019 0.056 Uiso 1 1 calc R U . . .
C00M C 0.5584(3) 0.4197(5) 0.70432(10) 0.0440(11) Uani 1 1 d . . . . .
H00M H 0.592314 0.504346 0.705760 0.053 Uiso 1 1 calc R U . . .
C00N C 0.5569(3) 0.1873(5) 0.72538(10) 0.0433(11) Uani 1 1 d . . . . .
H00N H 0.590037 0.115806 0.740758 0.052 Uiso 1 1 calc R U . . .
C00O C 0.7720(3) 0.4861(5) 0.59327(11) 0.0507(12) Uani 1 1 d . . . . .
C00Q C 1.0329(3) 0.3400(5) 0.72840(10) 0.0474(12) Uani 1 1 d . . . . .
H00Q H 1.025524 0.298162 0.702060 0.057 Uiso 1 1 calc R U . . .
C00R C 1.0590(3) 0.4777(5) 0.80401(11) 0.0457(11) Uani 1 1 d . . . . .
H00R H 1.067849 0.526414 0.829125 0.055 Uiso 1 1 calc R U . . .
C00S C 0.7921(3) 0.1598(5) 0.86980(10) 0.0463(11) Uani 1 1 d . . . . .
C00T C 1.2664(4) 0.4096(5) 0.81414(13) 0.0527(12) Uani 1 1 d . . . . .
C00U C 0.4512(3) 0.1710(5) 0.70373(10) 0.0469(11) Uani 1 1 d . . . . .
H00U H 0.414073 0.088332 0.704225 0.056 Uiso 1 1 calc R U . . .
C00V C 0.7671(3) 0.3209(5) 0.64800(11) 0.0502(12) Uani 1 1 d . . . . .
H00V H 0.753295 0.232759 0.655992 0.060 Uiso 1 1 calc R U . . .
C00W C 1.1397(3) 0.3461(5) 0.75088(11) 0.0504(12) Uani 1 1 d . . . . .
H00W H 1.202654 0.304027 0.740248 0.060 Uiso 1 1 calc R U . . .
C00X C 0.8647(3) 0.1243(4) 0.83873(11) 0.0459(11) Uani 1 1 d . . . . .
H00X H 0.926162 0.066576 0.845091 0.055 Uiso 1 1 calc R U . . .
C00Y C 0.6979(3) 0.2388(5) 0.85930(11) 0.0509(12) Uani 1 1 d . . . . .
H00Y H 0.647295 0.258867 0.879791 0.061 Uiso 1 1 calc R U . . .
C00Z C 0.8108(3) 0.5810(5) 0.62314(11) 0.0519(12) Uani 1 1 d . . . . .
H00Z H 0.825361 0.668746 0.614934 0.062 Uiso 1 1 calc R U . . .
C010 C -0.0985(3) 0.0347(6) 0.53995(12) 0.0598(14) Uani 1 1 d . . . . .
O10 O 0.3410(7) 0.3574(8) 0.54501(13) 0.230(4) Uani 1 1 d . . . . .
H10 H 0.304627 0.353598 0.566192 0.344 Uiso 1 1 calc R U . . .
C012 C 0.7509(4) 0.3570(5) 0.60624(12) 0.0614(14) Uani 1 1 d . . . . .
H012 H 0.725201 0.293127 0.586292 0.074 Uiso 1 1 calc R U . . .
C014 C 0.8185(5) 0.1112(5) 0.91428(13) 0.0678(13) Uani 1 1 d . U . . .
C015 C -0.0597(3) 0.1642(6) 0.54810(13) 0.0696(15) Uani 1 1 d . . . . .
H015 H -0.092963 0.235958 0.532899 0.084 Uiso 1 1 calc R U . . .
C016 C -0.3719(3) 0.0663(6) 0.46511(12) 0.0620(15) Uani 1 1 d . . . . .
C017 C -0.0435(3) -0.0657(6) 0.56310(13) 0.0642(14) Uani 1 1 d . . . . .
H017 H -0.066166 -0.154545 0.558649 0.077 Uiso 1 1 calc R U . . .
C018 C 0.0290(3) 0.1873(6) 0.57898(13) 0.0660(14) Uani 1 1 d . . . . .
H018 H 0.053109 0.275155 0.584307 0.079 Uiso 1 1 calc R U . . .
C019 C 0.0442(4) -0.0368(6) 0.59265(13) 0.0663(14) Uani 1 1 d . . . . .
H019 H 0.080396 -0.107272 0.607575 0.080 Uiso 1 1 calc R U . . .
C01A C -0.1959(3) 0.0055(6) 0.50899(12) 0.0633(15) Uani 1 1 d . . . . .
H01A H -0.201185 -0.080891 0.497805 0.076 Uiso 1 1 calc R U . . .
C01B C -0.2737(3) 0.0898(6) 0.49633(12) 0.0672(15) Uani 1 1 d . . . . .
H01B H -0.267822 0.175368 0.508100 0.081 Uiso 1 1 calc R U . . .
C01C C 0.7553(4) 0.5239(7) 0.54779(14) 0.0732(15) Uani 1 1 d . U . . .
C01D C -0.4607(4) 0.1547(6) 0.46244(14) 0.0842(18) Uani 1 1 d . . . . .
H01D H -0.461020 0.227491 0.480879 0.101 Uiso 1 1 calc R U . . .
C01E C -0.5507(4) 0.1358(7) 0.43207(17) 0.0891(19) Uani 1 1 d . . . . .
H01E H -0.610431 0.197811 0.430829 0.107 Uiso 1 1 calc R U . . .
C01F C -0.4731(4) -0.0478(7) 0.40830(15) 0.103(2) Uani 1 1 d . . . . .
H01F H -0.476357 -0.120199 0.389641 0.123 Uiso 1 1 calc R U . . .
C01G C -0.3783(4) -0.0389(7) 0.43744(15) 0.100(2) Uani 1 1 d . . . . .
H01G H -0.320511 -0.103387 0.438036 0.120 Uiso 1 1 calc R U . . .

loop_
_atom_site_aniso_label
_atom_site_aniso_U_11
_atom_site_aniso_U_22
_atom_site_aniso_U_33
_atom_site_aniso_U_23
_atom_site_aniso_U_13
_atom_site_aniso_U_12
O1 0.237(5) 0.138(5) 0.036(2) 0.012(2) -0.028(2) -0.086(4)
C1 0.032(2) 0.040(3) 0.034(2) 0.005(2) 0.0007(15) -0.002(2)
N1 0.047(2) 0.077(4) 0.058(2) 0.003(2) -0.0152(16) -0.004(2)
O2 0.141(3) 0.081(3) 0.046(2) 0.018(2) 0.001(2) 0.015(3)
C2 0.177(9) 0.52(3) 0.259(13) 0.114(13) 0.102(9) 0.067(14)
N2 0.054(2) 0.103(4) 0.057(2) -0.003(3) -0.0154(18) 0.010(3)
O3 0.0618(18) 0.073(3) 0.069(2) 0.0121(19) -0.0255(14) -0.0071(19)
C006 0.035(2) 0.047(3) 0.0284(19) -0.0012(19) -0.0013(15) 0.005(2)
O6 0.138(3) 0.119(4) 0.058(2) 0.019(2) -0.042(2) 0.024(3)
O5 0.195(4) 0.143(5) 0.043(2) 0.015(2) 0.036(2) 0.032(3)
O4 0.060(2) 0.094(3) 0.060(2) 0.0161(19) -0.0229(14) -0.026(2)
C007 0.040(2) 0.034(3) 0.0281(19) 0.0023(18) -0.0037(15) -0.0015(19)
O7 0.0567(19) 0.109(3) 0.072(2) -0.012(2) -0.0299(15) 0.015(2)
O8 0.0480(19) 0.144(4) 0.094(2) -0.017(2) -0.0144(17) 0.019(2)
C00A 0.036(2) 0.043(3) 0.0293(19) 0.0015(18) -0.0041(15) 0.0031(19)
O9 0.115(7) 0.106(10) 0.070(4) 0.008(6) -0.018(4) 0.005(6)
C00B 0.037(2) 0.053(3) 0.033(2) 0.001(2) -0.0016(15) 0.001(2)
C00C 0.036(2) 0.059(4) 0.039(2) 0.008(2) -0.0067(17) -0.001(2)
C00D 0.045(2) 0.060(4) 0.036(2) 0.000(2) -0.0068(17) -0.009(3)
C00E 0.041(2) 0.039(3) 0.0281(19) -0.0018(19) -0.0065(15) 0.006(2)
C00F 0.039(2) 0.042(3) 0.045(2) 0.009(2) -0.0094(17) 0.005(2)
C00G 0.034(2) 0.046(3) 0.0288(19) -0.0008(19) 0.0003(15) -0.002(2)
C00H 0.036(2) 0.058(3) 0.044(2) -0.004(2) -0.0018(17) 0.002(2)
C00I 0.045(2) 0.059(4) 0.031(2) 0.003(2) -0.0006(16) 0.006(2)
C00K 0.057(3) 0.056(4) 0.035(2) -0.005(2) -0.0052(18) -0.011(3)
C00L 0.050(2) 0.053(3) 0.036(2) 0.000(2) 0.0000(17) 0.008(2)
C00M 0.041(2) 0.044(3) 0.046(2) -0.006(2) -0.0044(17) -0.001(2)
C00N 0.045(2) 0.042(3) 0.041(2) 0.010(2) -0.0109(17) 0.004(2)
C00O 0.060(3) 0.067(4) 0.024(2) 0.001(2) -0.0001(17) -0.004(3)
C00Q 0.041(2) 0.068(4) 0.032(2) 0.003(2) 0.0018(17) 0.000(2)
C00R 0.042(2) 0.054(3) 0.039(2) -0.009(2) -0.0051(17) -0.003(2)
C00S 0.060(3) 0.048(3) 0.030(2) 0.007(2) -0.0056(18) -0.001(2)
C00T 0.049(3) 0.058(4) 0.050(3) 0.002(2) -0.011(2) 0.000(3)
C00U 0.049(2) 0.046(3) 0.044(2) 0.007(2) -0.0098(18) -0.008(2)
C00V 0.072(3) 0.046(3) 0.032(2) -0.001(2) -0.0020(18) -0.007(3)
C00W 0.042(2) 0.063(4) 0.046(2) -0.001(2) 0.0014(18) 0.007(2)
C00X 0.046(2) 0.046(3) 0.044(2) 0.007(2) -0.0097(18) 0.008(2)
C00Y 0.066(3) 0.056(3) 0.032(2) 0.000(2) 0.0105(18) 0.005(3)
C00Z 0.069(3) 0.045(3) 0.042(2) 0.013(2) 0.0031(19) 0.002(3)
C010 0.044(2) 0.089(5) 0.044(3) -0.001(3) -0.0088(19) -0.016(3)
O10 0.382(9) 0.243(8) 0.070(3) 0.063(4) 0.054(5) 0.176(8)
C012 0.079(3) 0.067(4) 0.038(2) -0.005(2) 0.003(2) -0.017(3)
C014 0.105(3) 0.059(4) 0.037(3) 0.006(2) -0.0093(18) -0.006(3)
C015 0.054(3) 0.090(5) 0.061(3) 0.009(3) -0.019(2) 0.001(3)
C016 0.043(3) 0.098(5) 0.044(3) 0.001(3) -0.0042(19) -0.001(3)
C017 0.058(3) 0.070(4) 0.062(3) 0.002(3) -0.014(2) -0.011(3)
C018 0.058(3) 0.064(4) 0.073(3) -0.004(3) -0.018(2) -0.016(3)
C019 0.062(3) 0.067(4) 0.067(3) 0.005(3) -0.017(2) 0.001(3)
C01A 0.049(3) 0.081(5) 0.058(3) -0.002(3) -0.011(2) -0.001(3)
C01B 0.054(3) 0.092(5) 0.054(3) -0.006(3) -0.009(2) -0.005(3)
C01C 0.084(3) 0.094(4) 0.040(3) 0.014(3) -0.004(2) -0.015(4)
C01D 0.071(3) 0.105(6) 0.073(3) -0.017(3) -0.022(3) 0.006(4)
C01E 0.060(3) 0.110(6) 0.094(4) -0.003(4) -0.019(3) 0.017(4)
C01F 0.075(4) 0.146(7) 0.082(4) -0.047(4) -0.028(3) 0.029(4)
C01G 0.063(3) 0.151(7) 0.081(4) -0.042(4) -0.025(3) 0.036(4)

loop_
_atom_type_symbol
_atom_type_description
_atom_type_scat_dispersion_real
_atom_type_scat_dispersion_imag
_atom_type_scat_source
C C 0.0033 0.0016 'International Tables Vol C Tables 4.2.6.8 and 6.1.1.4'
H H 0.0000 0.0000 'International Tables Vol C Tables 4.2.6.8 and 6.1.1.4'
N N 0.0061 0.0033 'International Tables Vol C Tables 4.2.6.8 and 6.1.1.4'
O O 0.0106 0.0060 'International Tables Vol C Tables 4.2.6.8 and 6.1.1.4'

loop_
_geom_angle_atom_site_label_1
_geom_angle_atom_site_label_2
_geom_angle_atom_site_label_3
_geom_angle
_geom_angle_site_symmetry_1
_geom_angle_site_symmetry_3
_geom_angle_publ_flag
C00K C1 C00V 118.3(3) . . ?
C00K C1 C00A 121.2(4) . . ?
C00V C1 C00A 120.4(4) . . ?
C018 N1 C019 117.7(4) . . ?
C01C O2 H2 109.5 . . ?
O10 C2 H2A 109.5 . . ?
O10 C2 H2B 109.5 . . ?
H2A C2 H2B 109.5 . . ?
O10 C2 H2C 109.5 . . ?
H2A C2 H2C 109.5 . . ?
H2B C2 H2C 109.5 . . ?
C01F N2 C01E 116.2(4) . . ?
C00N C006 C00M 118.5(3) . . ?
C00N C006 C00E 119.9(4) . . ?
C00M C006 C00E 121.6(4) . . ?
C014 O6 H6 109.5 . . ?
C00D O4 H4 109.5 . . ?
C00H C007 C00Q 119.1(3) . . ?
C00H C007 C00A 120.4(3) . . ?
C00Q C007 C00A 120.5(3) . . ?
C00T O7 H7 109.5 . . ?
C00E C00A C1 122.3(3) . . ?
C00E C00A C007 121.4(3) . . ?
C1 C00A C007 116.4(3) . . ?
C00F C00B C00U 119.7(3) . . ?
C00F C00B C00D 119.0(4) . . ?
C00U C00B C00D 121.2(4) . . ?
C00R C00C C00W 119.4(3) . . ?
C00R C00C C00T 121.5(4) . . ?
C00W C00C C00T 119.0(4) . . ?
O3 C00D O4 123.7(4) . . ?
O3 C00D C00B 122.8(4) . . ?
O4 C00D C00B 113.1(4) . . ?
C00A C00E C00G 122.8(3) . . ?
C00A C00E C006 121.4(3) . . ?
C00G C00E C006 115.7(3) . . ?
C00B C00F C00M 120.3(4) . . ?
C00B C00F H00F 119.8 . . ?
C00M C00F H00F 119.8 . . ?
C00I C00G C00L 118.2(3) . . ?
C00I C00G C00E 121.8(3) . . ?
C00L C00G C00E 120.0(3) . . ?
C007 C00H C00R 120.1(4) . . ?
C007 C00H H00H 120.0 . . ?
C00R C00H H00H 120.0 . . ?
C00X C00I C00G 121.6(3) . . ?
C00X C00I H00I 119.2 . . ?
C00G C00I H00I 119.2 . . ?
C1 C00K C00Z 121.3(4) . . ?
C1 C00K H00K 119.3 . . ?
C00Z C00K H00K 119.3 . . ?
C00Y C00L C00G 120.1(4) . . ?
C00Y C00L H00L 119.9 . . ?
C00G C00L H00L 119.9 . . ?
C00F C00M C006 120.0(4) . . ?
C00F C00M H00M 120.0 . . ?
C006 C00M H00M 120.0 . . ?
C00U C00N C006 120.9(4) . . ?
C00U C00N H00N 119.6 . . ?
C006 C00N H00N 119.6 . . ?
C012 C00O C00Z 119.2(4) . . ?
C012 C00O C01C 120.7(5) . . ?
C00Z C00O C01C 120.0(5) . . ?
C007 C00Q C00W 120.2(4) . . ?
C007 C00Q H00Q 119.9 . . ?
C00W C00Q H00Q 119.9 . . ?
C00C C00R C00H 120.8(4) . . ?
C00C C00R H00R 119.6 . . ?
C00H C00R H00R 119.6 . . ?
C00Y C00S C00X 119.5(3) . . ?
C00Y C00S C014 121.2(4) . . ?
C00X C00S C014 119.2(4) . . ?
O8 C00T O7 124.5(4) . . ?
O8 C00T C00C 124.2(4) . . ?
O7 C00T C00C 111.3(4) . . ?
C00N C00U C00B 120.2(4) . . ?
C00N C00U H00U 119.9 . . ?
C00B C00U H00U 119.9 . . ?
C012 C00V C1 120.6(4) . . ?
C012 C00V H00V 119.7 . . ?
C1 C00V H00V 119.7 . . ?
C00C C00W C00Q 120.2(4) . . ?
C00C C00W H00W 119.9 . . ?
C00Q C00W H00W 119.9 . . ?
C00I C00X C00S 119.4(4) . . ?
C00I C00X H00X 120.3 . . ?
C00S C00X H00X 120.3 . . ?
C00S C00Y C00L 121.0(3) . . ?
C00S C00Y H00Y 119.5 . . ?
C00L C00Y H00Y 119.5 . . ?
C00O C00Z C00K 119.3(4) . . ?
C00O C00Z H00Z 120.4 . . ?
C00K C00Z H00Z 120.4 . . ?
C017 C010 C015 116.4(4) . . ?
C017 C010 C01A 121.3(5) . . ?
C015 C010 C01A 122.2(5) . . ?
C2 O10 H10 109.5 . . ?
C00V C012 C00O 121.2(4) . . ?
C00V C012 H012 119.4 . . ?
C00O C012 H012 119.4 . . ?
O6 C014 O5 124.5(4) . . ?
O6 C014 C00S 119.3(4) . . ?
O5 C014 C00S 116.2(5) . . ?
C010 C015 C018 120.1(5) . . ?
C010 C015 H015 119.9 . . ?
C018 C015 H015 119.9 . . ?
C01D C016 C01G 116.8(4) . . ?
C01D C016 C01B 119.4(5) . . ?
C01G C016 C01B 123.7(5) . . ?
C019 C017 C010 120.7(5) . . ?
C019 C017 H017 119.7 . . ?
C010 C017 H017 119.7 . . ?
N1 C018 C015 122.3(5) . . ?
N1 C018 H018 118.9 . . ?
C015 C018 H018 118.9 . . ?
N1 C019 C017 122.8(5) . . ?
N1 C019 H019 118.6 . . ?
C017 C019 H019 118.6 . . ?
C01B C01A C010 125.1(5) . . ?
C01B C01A H01A 117.5 . . ?
C010 C01A H01A 117.5 . . ?
C01A C01B C016 127.2(5) . . ?
C01A C01B H01B 116.4 . . ?
C016 C01B H01B 116.4 . . ?
O2 C01C O1 122.3(5) . . ?
O2 C01C C00O 119.8(5) . . ?
O1 C01C C00O 117.8(6) . . ?
C016 C01D C01E 119.5(5) . . ?
C016 C01D H01D 120.2 . . ?
C01E C01D H01D 120.2 . . ?
N2 C01E C01D 124.1(5) . . ?
N2 C01E H01E 118.0 . . ?
C01D C01E H01E 118.0 . . ?
N2 C01F C01G 124.7(6) . . ?
N2 C01F H01F 117.6 . . ?
C01G C01F H01F 117.6 . . ?
C016 C01G C01F 118.6(5) . . ?
C016 C01G H01G 120.7 . . ?
C01F C01G H01G 120.7 . . ?

loop_
_geom_bond_atom_site_label_1
_geom_bond_atom_site_label_2
_geom_bond_distance
_geom_bond_site_symmetry_2
_geom_bond_publ_flag
O1 C01C 1.256(6) . ?
C1 C00K 1.380(6) . ?
C1 C00V 1.388(5) . ?
C1 C00A 1.486(4) . ?
N1 C018 1.321(6) . ?
N1 C019 1.338(6) . ?
O2 C01C 1.254(6) . ?
O2 H2 0.8200 . ?
C2 O10 1.467(12) . ?
C2 H2A 0.9600 . ?
C2 H2B 0.9600 . ?
C2 H2C 0.9600 . ?
N2 C01F 1.291(6) . ?
N2 C01E 1.295(6) . ?
O3 C00D 1.211(5) . ?
C006 C00N 1.390(5) . ?
C006 C00M 1.410(5) . ?
C006 C00E 1.496(4) . ?
O6 C014 1.250(5) . ?
O6 H6 0.8200 . ?
O5 C014 1.270(5) . ?
O4 C00D 1.308(5) . ?
O4 H4 0.8200 . ?
C007 C00H 1.383(5) . ?
C007 C00Q 1.388(5) . ?
C007 C00A 1.499(4) . ?
O7 C00T 1.313(5) . ?
O7 H7 0.8200 . ?
O8 C00T 1.183(5) . ?
C00A C00E 1.350(5) . ?
O9 O9 1.110(13) 3_757 ?
C00B C00F 1.385(6) . ?
C00B C00U 1.388(5) . ?
C00B C00D 1.499(5) . ?
C00C C00R 1.376(5) . ?
C00C C00W 1.379(5) . ?
C00C C00T 1.503(5) . ?
C00E C00G 1.488(4) . ?
C00F C00M 1.385(5) . ?
C00F H00F 0.9300 . ?
C00G C00I 1.385(5) . ?
C00G C00L 1.397(4) . ?
C00H C00R 1.387(4) . ?
C00H H00H 0.9300 . ?
C00I C00X 1.380(5) . ?
C00I H00I 0.9300 . ?
C00K C00Z 1.392(5) . ?
C00K H00K 0.9300 . ?
C00L C00Y 1.381(5) . ?
C00L H00L 0.9300 . ?
C00M H00M 0.9300 . ?
C00N C00U 1.378(4) . ?
C00N H00N 0.9300 . ?
C00O C012 1.376(6) . ?
C00O C00Z 1.388(6) . ?
C00O C01C 1.486(6) . ?
C00Q C00W 1.392(5) . ?
C00Q H00Q 0.9300 . ?
C00R H00R 0.9300 . ?
C00S C00Y 1.373(5) . ?
C00S C00X 1.389(5) . ?
C00S C014 1.499(5) . ?
C00U H00U 0.9300 . ?
C00V C012 1.369(5) . ?
C00V H00V 0.9300 . ?
C00W H00W 0.9300 . ?
C00X H00X 0.9300 . ?
C00Y H00Y 0.9300 . ?
C00Z H00Z 0.9300 . ?
C010 C017 1.371(6) . ?
C010 C015 1.384(7) . ?
C010 C01A 1.476(5) . ?
O10 H10 0.8200 . ?
C012 H012 0.9300 . ?
C015 C018 1.390(5) . ?
C015 H015 0.9300 . ?
C016 C01D 1.357(6) . ?
C016 C01G 1.363(7) . ?
C016 C01B 1.476(5) . ?
C017 C019 1.367(5) . ?
C017 H017 0.9300 . ?
C018 H018 0.9300 . ?
C019 H019 0.9300 . ?
C01A C01B 1.279(6) . ?
C01A H01A 0.9300 . ?
C01B H01B 0.9300 . ?
C01D C01E 1.385(6) . ?
C01D H01D 0.9300 . ?
C01E H01E 0.9300 . ?
C01F C01G 1.392(6) . ?
C01F H01F 0.9300 . ?
C01G H01G 0.9300 . ?
